data_7121834
loop_
_publ_author_name
'Zhang, Ping'
'Huo, Peng'
'Zhang, Xuan'
'Zhu, Qin-Yu'
'Dai, Jie'

_publ_section_title
;
 C-C to C[double bond, length as m-dash]C conversion within a
 supramolecular framework of tetrathiafulvalene: a confinement effect and
 an oxygen related dehydrogenation.
;
_journal_issue 53
_journal_name_full 'Chemical communications (Cambridge, England)'
_journal_page_first 7334
_journal_page_last 7337
_journal_paper_doi 10.1039/c8cc03197e
_journal_volume 54
_journal_year 2018
_chemical_formula_sum 'C34 H42 Mn N2 O14 S12'
_chemical_formula_weight 1142.35
_space_group_crystal_system monoclinic
_space_group_IT_number 14
_space_group_name_Hall '-P 2ybc'
_space_group_name_H-M_alt 'P 1 21/c 1'
_symmetry_space_group_name_Hall '-P 2ybc'
_symmetry_space_group_name_H-M 'P 1 21/c 1'
_atom_sites_solution_hydrogens geom
_audit_creation_method SHELXL-2016/6
_audit_update_record
;
2018-04-18 deposited with the CCDC.
2018-06-07 downloaded from the CCDC.
;
_cell_angle_alpha 90
_cell_angle_beta 93.634(2)
_cell_angle_gamma 90
_cell_formula_units_Z 2
_cell_length_a 14.0309(10)
_cell_length_b 10.3024(7)
_cell_length_c 16.0378(9)
_cell_measurement_reflns_used 8238
_cell_measurement_temperature 293(2)
_cell_measurement_theta_max 27.0
_cell_measurement_theta_min 2.4
_cell_volume 2313.6(3)
_computing_structure_refinement 'SHELXL-2016/6 (Sheldrick, 2016)'
_computing_structure_solution 'SHELXT 2014/5 (Sheldrick, 2014)'
_diffrn_ambient_temperature 293(2)
_diffrn_measured_fraction_theta_full 0.988
_diffrn_measured_fraction_theta_max 0.988
_diffrn_measurement_device_type 'Bruker APEX-II CCD'
_diffrn_radiation_type MoK\a
_diffrn_radiation_wavelength 0.71073
_diffrn_reflns_av_R_equivalents 0.0631
_diffrn_reflns_av_unetI/netI 0.0490
_diffrn_reflns_Laue_measured_fraction_full 0.988
_diffrn_reflns_Laue_measured_fraction_max 0.988
_diffrn_reflns_limit_h_max 13
_diffrn_reflns_limit_h_min -16
_diffrn_reflns_limit_k_max 12
_diffrn_reflns_limit_k_min -12
_diffrn_reflns_limit_l_max 19
_diffrn_reflns_limit_l_min -18
_diffrn_reflns_number 20339
_diffrn_reflns_point_group_measured_fraction_full 0.988
_diffrn_reflns_point_group_measured_fraction_max 0.988
_diffrn_reflns_theta_full 25.000
_diffrn_reflns_theta_max 25.000
_diffrn_reflns_theta_min 2.722
_exptl_absorpt_coefficient_mu 0.892
_exptl_absorpt_correction_T_max 1.0000
_exptl_absorpt_correction_T_min 0.5723
_exptl_absorpt_correction_type multi-scan
_exptl_crystal_colour yellow
_exptl_crystal_density_diffrn 1.640
_exptl_crystal_description block
_exptl_crystal_F_000 1178
_exptl_crystal_size_max 0.400
_exptl_crystal_size_mid 0.400
_exptl_crystal_size_min 0.060
_refine_diff_density_max 0.896
_refine_diff_density_min -0.938
_refine_diff_density_rms 0.107
_refine_ls_extinction_method none
_refine_ls_goodness_of_fit_ref 1.068
_refine_ls_hydrogen_treatment constr
_refine_ls_matrix_type full
_refine_ls_number_parameters 321
_refine_ls_number_reflns 4034
_refine_ls_number_restraints 34
_refine_ls_restrained_S_all 1.098
_refine_ls_R_factor_all 0.1134
_refine_ls_R_factor_gt 0.0884
_refine_ls_shift/su_max 0.000
_refine_ls_shift/su_mean 0.000
_refine_ls_structure_factor_coef Fsqd
_refine_ls_weighting_details 'w=1/[\s^2^(Fo^2^)+(0.0100P)^2^+17.0000P] where P=(Fo^2^+2Fc^2^)/3'
_refine_ls_weighting_scheme calc
_refine_ls_wR_factor_gt 0.1696
_refine_ls_wR_factor_ref 0.1863
_reflns_Friedel_coverage 0.000
_reflns_number_gt 3075
_reflns_number_total 4034
_reflns_threshold_expression 'I > 2\s(I)'
_cod_data_source_file c8cc03197e2.cif
_cod_data_source_block 4
_cod_depositor_comments 'Adding full bibliography for 7121829--7121834.cif.'
_cod_database_code 7121834
_shelx_shelxl_version_number 2016/6
_shelx_space_group_comment
;
The symmetry employed for this shelxl refinement is uniquely defined
by the following loop, which should always be used as a source of
symmetry information in preference to the above space-group names.
They are only intended as comments.
;
_shelx_estimated_absorpt_t_min 0.717
_shelx_estimated_absorpt_t_max 0.948

loop_
_space_group_symop_operation_xyz
'x, y, z'
'-x, y+1/2, -z+1/2'
'-x, -y, -z'
'x, -y-1/2, z-1/2'

loop_
_atom_site_label
_atom_site_type_symbol
_atom_site_fract_x
_atom_site_fract_y
_atom_site_fract_z
_atom_site_U_iso_or_equiv
_atom_site_adp_type
_atom_site_occupancy
_atom_site_site_symmetry_order
_atom_site_calc_flag
_atom_site_refinement_flags_posn
_atom_site_refinement_flags_adp
_atom_site_refinement_flags_occupancy
_atom_site_disorder_assembly
_atom_site_disorder_group
Mn1 Mn 0.500000 1.000000 0.000000 0.0450(4) Uani 1 2 d S . P . .
S1 S 0.17967(15) 0.66665(19) -0.01533(11) 0.0592(5) Uani 1 1 d . . . . .
S2 S 0.24127(17) 0.46683(17) 0.10706(11) 0.0614(6) Uani 1 1 d . . . . .
S3 S 0.04631(19) 0.4503(3) -0.11854(15) 0.0978(10) Uani 1 1 d . . . . .
S4 S 0.1273(12) 0.2414(13) 0.0093(6) 0.084(4) Uani 0.67(3) 1 d . U P A 1
S4A S 0.0825(18) 0.2829(15) -0.0009(7) 0.069(4) Uani 0.33(3) 1 d . . P A 2
S5 S -0.0320(6) 0.2792(12) -0.2574(4) 0.085(3) Uani 0.59(2) 1 d . U P B 1
S5A S -0.0024(7) 0.2101(14) -0.2338(6) 0.075(3) Uani 0.41(2) 1 d . U P A 2
S6 S 0.0756(8) 0.0120(9) -0.0934(8) 0.215(6) Uani 0.700(13) 1 d . U P A 1
C8 C 0.1978(14) -0.0122(14) -0.1259(9) 0.105(5) Uani 0.700(13) 1 d . U P A 1
S6A S 0.0120(11) 0.0650(8) -0.1208(9) 0.141(7) Uani 0.300(13) 1 d . U P A 2
C8A C 0.0976(12) -0.0069(19) -0.0822(9) 0.006(4) Uiso 0.300(13) 1 d . . P A 2
O1 O 0.2808(4) 0.9258(4) 0.0749(3) 0.0519(12) Uani 1 1 d . . . . .
O2 O 0.3945(4) 0.8434(4) -0.0014(2) 0.0473(12) Uani 1 1 d . . . . .
O3 O 0.4306(4) 0.7252(4) 0.1838(2) 0.0471(12) Uani 1 1 d . . . . .
O4 O 0.3939(4) 0.5228(4) 0.2224(2) 0.0519(13) Uani 1 1 d . . . . .
O5 O 0.4624(4) 1.0673(4) -0.1272(2) 0.0508(12) Uani 1 1 d . . . . .
O6 O 0.6066(4) 0.8681(4) -0.0477(2) 0.0523(13) Uani 1 1 d . . . . .
N1 N 0.2769(5) 0.0891(5) 0.2810(3) 0.0567(17) Uani 1 1 d . . . . .
C1 C 0.2800(5) 0.7011(6) 0.0501(3) 0.0437(16) Uani 1 1 d . . . . .
C2 C 0.3083(5) 0.6107(6) 0.1072(3) 0.0442(16) Uani 1 1 d . . . . .
C3 C 0.1725(6) 0.5040(8) 0.0150(4) 0.061(2) Uani 1 1 d . . . . .
C4 C 0.1184(7) 0.4159(9) -0.0278(5) 0.075(3) Uani 1 1 d . . . . .
C5 C 0.0326(10) 0.2846(17) -0.1477(8) 0.134(6) Uani 1 1 d . . . . .
C6 C 0.0630(12) 0.1990(15) -0.0912(10) 0.144(5) Uani 1 1 d . U . . .
C7 C -0.1379(9) 0.2452(15) -0.2293(7) 0.127(4) Uani 1 1 d . U . . .
C9 C 0.3231(5) 0.8349(6) 0.0415(3) 0.0432(16) Uani 1 1 d . . . . .
C10 C 0.3849(5) 0.6221(6) 0.1766(3) 0.0438(16) Uani 1 1 d . . . . .
C11 C 0.2987(7) 0.1652(7) 0.3468(4) 0.068(3) Uani 1 1 d . . . . .
H11 H 0.269311 0.245713 0.350985 0.082 Uiso 1 1 calc R U . . .
C12 C 0.3648(7) 0.1244(7) 0.4087(4) 0.070(3) Uani 1 1 d . . . . .
H12 H 0.380213 0.177649 0.454376 0.084 Uiso 1 1 calc R U . . .
C13 C 0.4085(6) 0.0037(7) 0.4029(4) 0.059(2) Uani 1 1 d . . . . .
C14 C 0.3816(7) -0.0724(7) 0.3357(4) 0.067(2) Uani 1 1 d . . . . .
H14 H 0.406676 -0.155514 0.331614 0.080 Uiso 1 1 calc R U . . .
C15 C 0.3195(7) -0.0282(7) 0.2757(5) 0.066(2) Uani 1 1 d . . . . .
H15 H 0.305117 -0.079551 0.228886 0.080 Uiso 1 1 calc R U . . .
C16 C 0.4870(7) -0.0476(6) 0.4653(4) 0.068(3) Uani 1 1 d . . . . .
H16A H 0.465522 -0.127944 0.489407 0.081 Uiso 1 1 calc R U . . .
H16B H 0.543497 -0.066740 0.435657 0.081 Uiso 1 1 calc R U . . .
C17 C 0.2108(7) 0.1340(8) 0.2127(5) 0.074(3) Uani 1 1 d . . . . .
H17A H 0.194277 0.223020 0.221958 0.112 Uiso 1 1 calc R U . . .
H17B H 0.154002 0.081748 0.210636 0.112 Uiso 1 1 calc R U . . .
H17C H 0.240686 0.126580 0.160695 0.112 Uiso 1 1 calc R U . . .
O7 O 0.4213(4) 0.2531(4) 0.1964(2) 0.0487(12) Uani 1 1 d . . . . .

loop_
_atom_site_aniso_label
_atom_site_aniso_U_11
_atom_site_aniso_U_22
_atom_site_aniso_U_33
_atom_site_aniso_U_23
_atom_site_aniso_U_13
_atom_site_aniso_U_12
Mn1 0.1012(12) 0.0173(6) 0.0187(6) 0.0024(5) 0.0205(6) 0.0035(7)
S1 0.0754(13) 0.0591(11) 0.0435(9) 0.0055(8) 0.0076(9) 0.0018(10)
S2 0.1029(16) 0.0393(9) 0.0441(10) 0.0047(8) 0.0209(10) -0.0155(10)
S3 0.0771(16) 0.159(3) 0.0604(13) -0.0374(16) 0.0274(12) -0.0364(17)
S4 0.110(7) 0.060(4) 0.085(4) -0.005(3) 0.018(4) -0.031(5)
S4A 0.084(9) 0.032(5) 0.088(5) 0.019(3) -0.029(5) -0.009(5)
S5 0.077(4) 0.131(6) 0.049(3) -0.005(4) 0.009(2) 0.010(4)
S5A 0.085(5) 0.098(7) 0.041(4) -0.024(4) -0.009(3) 0.011(4)
S6 0.190(10) 0.126(7) 0.332(13) -0.106(8) 0.038(9) -0.051(7)
C8 0.168(14) 0.070(9) 0.076(9) 0.011(7) -0.010(9) 0.022(10)
S6A 0.183(11) 0.037(4) 0.184(10) -0.008(5) -0.150(9) 0.021(5)
O1 0.087(4) 0.034(2) 0.036(2) 0.0006(19) 0.014(2) 0.017(2)
O2 0.098(4) 0.022(2) 0.024(2) 0.0010(16) 0.021(2) 0.001(2)
O3 0.094(4) 0.023(2) 0.025(2) 0.0048(16) 0.012(2) -0.003(2)
O4 0.107(4) 0.022(2) 0.028(2) 0.0072(17) 0.013(2) 0.007(2)
O5 0.102(4) 0.029(2) 0.023(2) 0.0051(17) 0.012(2) -0.001(2)
O6 0.106(4) 0.028(2) 0.024(2) 0.0019(17) 0.016(2) 0.013(2)
N1 0.097(5) 0.040(3) 0.037(3) -0.004(2) 0.031(3) -0.012(3)
C1 0.072(5) 0.037(3) 0.024(3) 0.002(2) 0.013(3) 0.006(3)
C2 0.081(5) 0.027(3) 0.027(3) 0.003(2) 0.018(3) -0.001(3)
C3 0.082(6) 0.064(5) 0.041(4) -0.002(4) 0.028(4) -0.012(4)
C4 0.094(7) 0.088(6) 0.047(4) -0.018(4) 0.029(4) -0.033(5)
C5 0.124(10) 0.199(16) 0.084(8) -0.084(9) 0.048(7) -0.083(11)
C6 0.179(12) 0.139(11) 0.119(9) -0.062(8) 0.033(9) -0.082(10)
C7 0.119(7) 0.180(10) 0.083(6) -0.046(7) 0.020(6) -0.028(8)
C9 0.081(5) 0.034(3) 0.016(3) 0.007(2) 0.006(3) 0.011(3)
C10 0.083(5) 0.027(3) 0.024(3) 0.000(2) 0.020(3) 0.007(3)
C11 0.132(8) 0.038(4) 0.040(4) -0.007(3) 0.044(5) -0.017(4)
C12 0.140(8) 0.049(4) 0.026(3) -0.009(3) 0.036(4) -0.039(5)
C13 0.105(6) 0.038(4) 0.037(4) 0.005(3) 0.031(4) -0.017(4)
C14 0.121(7) 0.044(4) 0.039(4) -0.004(3) 0.035(4) -0.013(4)
C15 0.115(7) 0.043(4) 0.046(4) -0.011(3) 0.041(5) -0.015(4)
C16 0.139(8) 0.027(3) 0.042(4) -0.011(3) 0.047(5) -0.022(4)
C17 0.116(8) 0.067(5) 0.043(4) -0.002(4) 0.026(4) -0.006(5)
O7 0.096(4) 0.025(2) 0.028(2) -0.0033(16) 0.019(2) -0.001(2)

loop_
_atom_type_symbol
_atom_type_description
_atom_type_scat_dispersion_real
_atom_type_scat_dispersion_imag
_atom_type_scat_source
C C 0.0033 0.0016 'International Tables Vol C Tables 4.2.6.8 and 6.1.1.4'
H H 0.0000 0.0000 'International Tables Vol C Tables 4.2.6.8 and 6.1.1.4'
Mn Mn 0.3368 0.7283 'International Tables Vol C Tables 4.2.6.8 and 6.1.1.4'
N N 0.0061 0.0033 'International Tables Vol C Tables 4.2.6.8 and 6.1.1.4'
O O 0.0106 0.0060 'International Tables Vol C Tables 4.2.6.8 and 6.1.1.4'
S S 0.1246 0.1234 'International Tables Vol C Tables 4.2.6.8 and 6.1.1.4'

loop_
_geom_angle_atom_site_label_1
_geom_angle_atom_site_label_2
_geom_angle_atom_site_label_3
_geom_angle
_geom_angle_site_symmetry_1
_geom_angle_site_symmetry_3
O5 Mn1 O5 180.0 3_675 .
O5 Mn1 O2 95.80(16) 3_675 3_675
O5 Mn1 O2 84.20(16) . 3_675
O5 Mn1 O2 84.20(16) 3_675 .
O5 Mn1 O2 95.80(16) . .
O2 Mn1 O2 180.0 3_675 .
O5 Mn1 O6 90.04(16) 3_675 3_675
O5 Mn1 O6 89.95(16) . 3_675
O2 Mn1 O6 90.87(17) 3_675 3_675
O2 Mn1 O6 89.13(17) . 3_675
O5 Mn1 O6 89.96(16) 3_675 .
O5 Mn1 O6 90.05(16) . .
O2 Mn1 O6 89.12(17) 3_675 .
O2 Mn1 O6 90.88(17) . .
O6 Mn1 O6 180.0 3_675 .
C1 S1 C3 95.0(4) . .
C3 S2 C2 94.8(3) . .
C4 S3 C5 94.1(6) . .
C6 S4 C4 86.1(10) . .
C4 S4A C6 104.7(9) . .
C7 S5 C5 97.9(6) . .
C5 S5A C7 97.1(7) . .
C5 S5A S6A 68.9(8) . .
C7 S5A S6A 97.3(7) . .
C8 S6 C6 103.1(8) . .
C8A S6A C6 88.4(12) . .
C8A S6A S5A 131.0(13) . .
C6 S6A S5A 72.4(8) . .
C9 O2 Mn1 127.5(4) . .
C11 N1 C15 119.6(8) . .
C11 N1 C17 120.5(7) . .
C15 N1 C17 119.8(6) . .
C2 C1 C9 126.0(6) . .
C2 C1 S1 117.5(5) . .
C9 C1 S1 116.3(4) . .
C1 C2 C10 128.0(6) . .
C1 C2 S2 116.6(6) . .
C10 C2 S2 115.1(4) . .
C4 C3 S1 123.1(7) . .
C4 C3 S2 123.0(7) . .
S1 C3 S2 113.9(4) . .
C3 C4 S4A 130.2(8) . .
C3 C4 S3 124.3(7) . .
S4A C4 S3 103.4(7) . .
C3 C4 S4 117.2(8) . .
S3 C4 S4 118.4(6) . .
C6 C5 S5A 109.6(14) . .
C6 C5 S3 115.9(9) . .
S5A C5 S3 134.3(13) . .
C6 C5 S5 136.2(12) . .
S3 C5 S5 107.8(10) . .
C5 C6 S6A 104.6(12) . .
C5 C6 S4A 106.0(13) . .
S6A C6 S4A 137.2(12) . .
C5 C6 S4 124.1(12) . .
C5 C6 S6 132.9(12) . .
S4 C6 S6 102.2(12) . .
O1 C9 O2 127.0(6) . .
O1 C9 C1 116.1(6) . .
O2 C9 C1 116.8(5) . .
O3 C10 O4 127.3(6) . .
O3 C10 C2 118.5(5) . .
O4 C10 C2 114.2(6) . .
N1 C11 C12 119.9(7) . .
N1 C11 H11 120.0 . .
C12 C11 H11 120.0 . .
C11 C12 C13 120.2(7) . .
C11 C12 H12 119.9 . .
C13 C12 H12 119.9 . .
C14 C13 C12 117.6(8) . .
C14 C13 C16 117.9(7) . .
C12 C13 C16 124.4(7) . .
C15 C14 C13 120.5(8) . .
C15 C14 H14 119.7 . .
C13 C14 H14 119.7 . .
C14 C15 N1 122.0(7) . .
C14 C15 H15 119.0 . .
N1 C15 H15 119.0 . .
C16 C16 C13 112.8(8) 3_656 .
C16 C16 H16A 109.0 3_656 .
C13 C16 H16A 109.0 . .
C16 C16 H16B 109.0 3_656 .
C13 C16 H16B 109.0 . .
H16A C16 H16B 107.8 . .
N1 C17 H17A 109.5 . .
N1 C17 H17B 109.5 . .
H17A C17 H17B 109.5 . .
N1 C17 H17C 109.5 . .
H17A C17 H17C 109.5 . .
H17B C17 H17C 109.5 . .

loop_
_geom_bond_atom_site_label_1
_geom_bond_atom_site_label_2
_geom_bond_distance
_geom_bond_site_symmetry_2
Mn1 O5 2.187(4) 3_675
Mn1 O5 2.187(4) .
Mn1 O2 2.188(4) 3_675
Mn1 O2 2.189(4) .
Mn1 O6 2.194(4) 3_675
Mn1 O6 2.194(4) .
S1 C1 1.739(7) .
S1 C3 1.750(8) .
S2 C3 1.754(8) .
S2 C2 1.755(6) .
S3 C4 1.755(10) .
S3 C5 1.777(15) .
S4 C6 1.848(19) .
S4 C4 1.895(19) .
S4A C4 1.531(12) .
S4A C6 1.693(18) .
S5 C7 1.618(13) .
S5 C5 1.928(16) .
S5A C5 1.628(11) .
S5A C7 1.941(17) .
S5A S6A 2.347(19) .
S6 C8 1.84(2) .
S6 C6 1.936(19) .
S6A C8A 1.510(19) .
S6A C6 1.613(15) .
O1 C9 1.248(7) .
O2 C9 1.254(8) .
O3 C10 1.242(7) .
O4 C10 1.261(7) .
N1 C11 1.335(9) .
N1 C15 1.353(9) .
N1 C17 1.465(10) .
C1 C2 1.348(8) .
C1 C9 1.515(9) .
C2 C10 1.502(10) .
C3 C4 1.343(11) .
C5 C6 1.32(2) .
C11 C12 1.381(12) .
C11 H11 0.9300 .
C12 C13 1.392(11) .
C12 H12 0.9300 .
C13 C14 1.367(10) .
C13 C16 1.533(12) .
C14 C15 1.336(12) .
C14 H14 0.9300 .
C15 H15 0.9300 .
C16 C16 1.511(12) 3_656
C16 H16A 0.9700 .
C16 H16B 0.9700 .
C17 H17A 0.9600 .
C17 H17B 0.9600 .
C17 H17C 0.9600 .

loop_
_geom_torsion_atom_site_label_1
_geom_torsion_atom_site_label_2
_geom_torsion_atom_site_label_3
_geom_torsion_atom_site_label_4
_geom_torsion
_geom_torsion_site_symmetry_4
C3 S1 C1 C2 -9.9(6) .
C3 S1 C1 C9 174.5(5) .
C9 C1 C2 C10 2.6(11) .
S1 C1 C2 C10 -172.5(5) .
C9 C1 C2 S2 176.4(5) .
S1 C1 C2 S2 1.3(7) .
C3 S2 C2 C1 8.1(6) .
C3 S2 C2 C10 -177.3(5) .
C1 S1 C3 C4 -165.7(7) .
C1 S1 C3 S2 15.1(4) .
C2 S2 C3 C4 166.2(7) .
C2 S2 C3 S1 -14.5(5) .
S1 C3 C4 S4A -162.1(16) .
S2 C3 C4 S4A 17.1(19) .
S1 C3 C4 S3 -0.9(11) .
S2 C3 C4 S3 178.3(4) .
S1 C3 C4 S4 175.1(5) .
S2 C3 C4 S4 -5.7(10) .
C6 S4A C4 C3 -155.7(11) .
C6 S4A C4 S3 40.2(17) .
C5 S3 C4 C3 163.9(8) .
C5 S3 C4 S4A -30.7(12) .
C5 S3 C4 S4 -12.0(7) .
C6 S4 C4 C3 -167.0(8) .
C6 S4 C4 S3 9.2(9) .
C7 S5A C5 C6 110.9(14) .
S6A S5A C5 C6 15.8(12) .
C7 S5A C5 S3 -74.9(12) .
S6A S5A C5 S3 -169.9(13) .
C4 S3 C5 C6 10.4(13) .
C4 S3 C5 S5A -163.6(11) .
C4 S3 C5 S5 -172.5(6) .
S5A C5 C6 S6A -22.4(16) .
S3 C5 C6 S6A 162.1(10) .
S5A C5 C6 S4A -172.1(11) .
S3 C5 C6 S4A 12.4(17) .
S3 C5 C6 S4 -6(2) .
S5 C5 C6 S4 178.1(9) .
S3 C5 C6 S6 -173.7(10) .
S5 C5 C6 S6 10(3) .
C8A S6A C6 C5 149.4(14) .
S5A S6A C6 C5 15.2(11) .
C8A S6A C6 S4A -76(3) .
S5A S6A C6 S4A 150(2) .
C4 S4A C6 C5 -35(2) .
C4 S4A C6 S6A -168.6(18) .
C4 S4 C6 C5 -1.8(16) .
C4 S4 C6 S6 169.0(8) .
Mn1 O2 C9 O1 22.7(9) .
Mn1 O2 C9 C1 -160.9(4) .
C2 C1 C9 O1 -97.5(8) .
S1 C1 C9 O1 77.6(6) .
C2 C1 C9 O2 85.7(8) .
S1 C1 C9 O2 -99.2(6) .
C1 C2 C10 O3 -1.2(10) .
S2 C2 C10 O3 -175.1(5) .
C1 C2 C10 O4 177.8(6) .
S2 C2 C10 O4 3.9(7) .
C15 N1 C11 C12 0.4(10) .
C17 N1 C11 C12 -176.7(7) .
N1 C11 C12 C13 -0.3(11) .
C11 C12 C13 C14 -1.7(10) .
C11 C12 C13 C16 176.2(7) .
C12 C13 C14 C15 3.7(11) .
C16 C13 C14 C15 -174.3(7) .
C13 C14 C15 N1 -3.8(12) .
C11 N1 C15 C14 1.7(11) .
C17 N1 C15 C14 178.8(7) .
C14 C13 C16 C16 177.7(7) 3_656
C12 C13 C16 C16 -0.2(11) 3_656
